data_4301755
loop_
_publ_author_name
'Joobeom Seo'
'Sunhong Park'
'Shim Sung Lee'
'Marina Fainerman-Melnikova'
'Leonard F. Lindoy'

_publ_section_title
;
Copper(II) Interaction with Mono-, Bis- and Tris-Ring N3O2 Macrocycles:
Synthetic, X-ray, Competitive Membrane Transport, and Hypochromic Shift
Studies
;
_journal_name_full 'Inorganic Chemistry'
_journal_page_first 2770
_journal_page_last 2779
_journal_paper_doi 10.1021/ic801265y
_journal_volume 48
_journal_year 2009
_chemical_formula_sum 'C38 H51.67 N3 O6'
_chemical_formula_weight 646.49
_chemical_name_systematic
; 
 ? 
;
_space_group_IT_number 15
_symmetry_cell_setting monoclinic
_symmetry_space_group_name_Hall '-C 2yc'
_symmetry_space_group_name_H-M 'C 1 2/c 1'
_atom_sites_solution_hydrogens geom
_atom_sites_solution_primary direct
_atom_sites_solution_secondary difmap
_audit_creation_method SHELXTL
_cell_angle_alpha 90.00
_cell_angle_beta 114.16(3)
_cell_angle_gamma 90.00
_cell_formula_units_Z 12
_cell_length_a 16.946(3)
_cell_length_b 39.268(8)
_cell_length_c 18.999(4)
_cell_measurement_reflns_used 5866
_cell_measurement_temperature 173(2)
_cell_measurement_theta_max 27.00
_cell_measurement_theta_min 2.04
_cell_volume 11535(5)
_computing_cell_refinement 'Bruker SMART'
_computing_data_collection 'Bruker SMART'
_computing_data_reduction 'Bruker SAINT'
_computing_molecular_graphics 'Bruker SHELXTL'
_computing_publication_material 'Bruker SHELXTL'
_computing_structure_refinement 'Bruker SHELXTL'
_computing_structure_solution 'Bruker SHELXTL'
_diffrn_ambient_temperature 293(2)
_diffrn_measured_fraction_theta_full 0.996
_diffrn_measured_fraction_theta_max 0.996
_diffrn_measurement_device_type 'CCD area detector'
_diffrn_measurement_method 'phi and omega scans'
_diffrn_radiation_monochromator graphite
_diffrn_radiation_source 'fine-focus sealed tube'
_diffrn_radiation_type MoK\a
_diffrn_radiation_wavelength 0.71073
_diffrn_reflns_av_R_equivalents 0.0734
_diffrn_reflns_av_sigmaI/netI 0.1147
_diffrn_reflns_limit_h_max 17
_diffrn_reflns_limit_h_min -21
_diffrn_reflns_limit_k_max 50
_diffrn_reflns_limit_k_min -37
_diffrn_reflns_limit_l_max 24
_diffrn_reflns_limit_l_min -23
_diffrn_reflns_number 35594
_diffrn_reflns_theta_full 27.00
_diffrn_reflns_theta_max 27.00
_diffrn_reflns_theta_min 2.04
_exptl_absorpt_coefficient_mu 0.075
_exptl_absorpt_correction_type 'empirical (SADABS)'
_exptl_absorpt_process_details
; 
Ratio of minimum to maximum apparent transmission:  0.916992 
;
_exptl_crystal_colour colorless
_exptl_crystal_density_diffrn 1.117
_exptl_crystal_density_method 'not measured'
_exptl_crystal_description block
_exptl_crystal_F_000 4184
_exptl_crystal_size_max 0.20
_exptl_crystal_size_mid 0.20
_exptl_crystal_size_min 0.10
_refine_diff_density_max 0.974
_refine_diff_density_min -0.298
_refine_diff_density_rms 0.080
_refine_ls_extinction_method none
_refine_ls_goodness_of_fit_ref 1.065
_refine_ls_hydrogen_treatment constr
_refine_ls_matrix_type full
_refine_ls_number_parameters 664
_refine_ls_number_reflns 12569
_refine_ls_number_restraints 47
_refine_ls_restrained_S_all 1.066
_refine_ls_R_factor_all 0.1904
_refine_ls_R_factor_gt 0.0921
_refine_ls_shift/su_max 0.001
_refine_ls_shift/su_mean 0.000
_refine_ls_structure_factor_coef Fsqd
_refine_ls_weighting_details 'calc w=1/[\s^2^(Fo^2^)+(0.1266P)^2^+22.0384P] where P=(Fo^2^+2Fc^2^)/3'
_refine_ls_weighting_scheme calc
_refine_ls_wR_factor_gt 0.2362
_refine_ls_wR_factor_ref 0.2971
_reflns_number_gt 5866
_reflns_number_total 12569
_reflns_threshold_expression >2sigma(I)
_cod_data_source_file ic801265y_si_002_1.cif
_cod_data_source_block 4
_cod_depositor_comments
;
The following automatic conversions were performed:
'_symmetry_cell_setting' value 'Monoclinic' changed to 'monoclinic'
according to '/home/saulius/struct/CIF-dictionaries/cif_core.dic'
dictionary named 'cif_core.dic' version 2.4.1 from 2010-06-29.

Automatic conversion script
Id: cif_fix_enum 1527 2010-12-29 10:47:43Z saulius 
;
_cod_original_cell_volume 11535(4)
_cod_original_sg_symbol_H-M 'C 2/c'
_cod_database_code 4301755

loop_
_publ_contact_author_name
_publ_contact_author_address
_publ_contact_author_email
_publ_contact_author_phone
_publ_contact_author_fax
'Shim Sung Lee'
;
Department of Chemistry (BK21) and Research Institute of Natural Science, 
Gyeongsang National University, Jinju 660-701, South Korea
;
sslee@gnu.ac.kr +82-55-751-6021 +82-55-753-7614
'Leonard F. Lindoy'
;
Centre for Heavy Metal Research, School of Chemistry, 
F11, The University of Sydney, NSW 2006, Australia
;
lindoy@chem.usyd.edu.au '+61-2-9351 4400' '+61-2-9351 3329'

loop_
_symmetry_equiv_pos_as_xyz
'x, y, z'
'-x, y, -z+1/2'
'x+1/2, y+1/2, z'
'-x+1/2, y+1/2, -z+1/2'
'-x, -y, -z'
'x, -y, z-1/2'
'-x+1/2, -y+1/2, -z'
'x+1/2, -y+1/2, z-1/2'

loop_
_atom_site_label
_atom_site_type_symbol
_atom_site_fract_x
_atom_site_fract_y
_atom_site_fract_z
_atom_site_U_iso_or_equiv
_atom_site_adp_type
_atom_site_occupancy
_atom_site_symmetry_multiplicity
_atom_site_calc_flag
_atom_site_refinement_flags
_atom_site_disorder_assembly
_atom_site_disorder_group
O1 O 1.25676(18) 0.12766(8) 0.73678(15) 0.0341(7) Uani 1 1 d . . .
O2 O 1.3859(2) 0.10010(8) 0.69672(17) 0.0404(8) Uani 1 1 d . . .
O3 O 0.9303(2) 0.15441(9) 0.54875(18) 0.0460(9) Uani 1 1 d . . .
O4 O 0.94021(17) 0.19426(7) 0.46537(15) 0.0310(7) Uani 1 1 d . . .
O5 O 1.5339(2) 0.15799(9) 0.53906(19) 0.0492(9) Uani 1 1 d . . .
O6 O 1.43020(17) 0.17690(8) 0.42595(16) 0.0338(7) Uani 1 1 d . . .
O7 O 0.9073(2) 0.08781(7) 0.71769(19) 0.0389(8) Uani 1 1 d . . .
O8 O 0.6968(2) 0.00043(9) 0.7565(2) 0.0529(9) Uani 1 1 d . . .
O9 O 0.7301(2) -0.05182(8) 0.72343(19) 0.0419(8) Uani 1 1 d . . .
N1 N 1.0603(2) 0.17356(9) 0.55732(18) 0.0309(8) Uani 1 1 d . . .
N2 N 1.1802(2) 0.19677(9) 0.43508(19) 0.0287(8) Uani 1 1 d . . .
N3 N 1.3912(2) 0.14882(9) 0.5087(2) 0.0343(9) Uani 1 1 d . . .
N4 N 0.8060(3) -0.00630(9) 0.7180(3) 0.0443(10) Uani 1 1 d . . .
N5 N 1.0000 -0.06115(14) 0.7500 0.0554(18) Uani 1 2 d S . .
C1 C 1.3366(3) 0.11435(12) 0.7921(2) 0.0354(11) Uani 1 1 d . . .
H1A H 1.3294 0.1065 0.8376 0.042 Uiso 1 1 calc R . .
H1B H 1.3808 0.1319 0.8077 0.042 Uiso 1 1 calc R . .
C2 C 1.2218(3) 0.15556(11) 0.7568(2) 0.0289(9) Uani 1 1 d . . .
C3 C 1.2580(3) 0.17126(12) 0.8285(2) 0.0353(11) Uani 1 1 d . . .
H3A H 1.3095 0.1633 0.8664 0.042 Uiso 1 1 calc R . .
C4 C 1.2160(3) 0.19904(12) 0.8427(2) 0.0400(12) Uani 1 1 d . . .
H4A H 1.2398 0.2097 0.8906 0.048 Uiso 1 1 calc R . .
C5 C 1.1394(3) 0.21113(13) 0.7870(3) 0.0455(13) Uani 1 1 d . . .
H5B H 1.1113 0.2295 0.7974 0.055 Uiso 1 1 calc R . .
C6 C 1.1048(3) 0.19547(12) 0.7148(2) 0.0364(11) Uani 1 1 d . . .
H6A H 1.0536 0.2037 0.6769 0.044 Uiso 1 1 calc R . .
C7 C 1.1453(3) 0.16798(11) 0.6985(2) 0.0293(10) Uani 1 1 d . . .
C8 C 1.1093(3) 0.15046(12) 0.6203(2) 0.0336(10) Uani 1 1 d . . .
H8A H 1.1567 0.1409 0.6108 0.040 Uiso 1 1 calc R . .
H8B H 1.0720 0.1319 0.6212 0.040 Uiso 1 1 calc R . .
C9 C 1.1104(3) 0.19549(11) 0.5286(2) 0.0289(10) Uani 1 1 d . . .
H9A H 1.1681 0.1985 0.5687 0.035 Uiso 1 1 calc R . .
H9B H 1.0832 0.2177 0.5160 0.035 Uiso 1 1 calc R . .
C10 C 1.1168(3) 0.18041(11) 0.4572(2) 0.0274(9) Uani 1 1 d . . .
H10A H 1.1313 0.1565 0.4666 0.033 Uiso 1 1 calc R . .
H10B H 1.0605 0.1819 0.4144 0.033 Uiso 1 1 calc R . .
C11 C 1.2703(3) 0.18843(11) 0.4827(2) 0.0299(10) Uani 1 1 d . . .
H11A H 1.2776 0.1862 0.5359 0.036 Uiso 1 1 calc R . .
H11B H 1.3065 0.2071 0.4803 0.036 Uiso 1 1 calc R . .
C12 C 1.3006(3) 0.15570(11) 0.4583(2) 0.0308(10) Uani 1 1 d . . .
H12A H 1.2650 0.1368 0.4608 0.037 Uiso 1 1 calc R . .
H12B H 1.2943 0.1578 0.4054 0.037 Uiso 1 1 calc R . .
C13 C 1.4091(3) 0.13374(12) 0.5841(3) 0.0414(12) Uani 1 1 d . . .
H13A H 1.3643 0.1409 0.6002 0.050 Uiso 1 1 calc R . .
H13B H 1.4636 0.1428 0.6211 0.050 Uiso 1 1 calc R . .
C14 C 1.4142(3) 0.09581(12) 0.5872(3) 0.0417(12) Uani 1 1 d . . .
C15 C 1.4326(4) 0.07640(15) 0.5357(4) 0.0680(18) Uani 1 1 d . . .
H15A H 1.4424 0.0872 0.4965 0.082 Uiso 1 1 calc R . .
C16 C 1.4370(5) 0.04083(16) 0.5405(4) 0.089(2) Uani 1 1 d . . .
H16A H 1.4492 0.0280 0.5051 0.107 Uiso 1 1 calc R . .
C17 C 1.4230(5) 0.02556(15) 0.5989(4) 0.081(2) Uani 1 1 d . . .
H17A H 1.4259 0.0019 0.6027 0.097 Uiso 1 1 calc R . .
C18 C 1.4045(4) 0.04382(13) 0.6525(3) 0.0563(15) Uani 1 1 d . . .
H18A H 1.3949 0.0328 0.6916 0.068 Uiso 1 1 calc R . .
C19 C 1.4009(3) 0.07877(12) 0.6467(3) 0.0412(12) Uani 1 1 d . . .
C20 C 1.3621(3) 0.08540(12) 0.7548(3) 0.0377(11) Uani 1 1 d . . .
H20A H 1.4105 0.0731 0.7926 0.045 Uiso 1 1 calc R . .
H20B H 1.3141 0.0697 0.7315 0.045 Uiso 1 1 calc R . .
C21 C 1.1604(3) 0.22702(11) 0.3925(2) 0.0291(10) Uani 1 1 d . . .
C22 C 1.0859(3) 0.24591(12) 0.3802(2) 0.0363(11) Uani 1 1 d . . .
H22A H 1.0464 0.2380 0.3988 0.044 Uiso 1 1 calc R . .
C23 C 1.0711(3) 0.27626(14) 0.3405(3) 0.0508(14) Uani 1 1 d . . .
H23A H 1.0222 0.2889 0.3342 0.061 Uiso 1 1 calc R . .
C24 C 1.1263(4) 0.28839(15) 0.3099(3) 0.0570(16) Uani 1 1 d . . .
H24A H 1.1157 0.3091 0.2839 0.068 Uiso 1 1 calc R . .
C25 C 1.1985(4) 0.26909(14) 0.3187(3) 0.0496(14) Uani 1 1 d . . .
H25A H 1.2356 0.2765 0.2968 0.060 Uiso 1 1 calc R . .
C26 C 1.2152(3) 0.23913(12) 0.3595(2) 0.0375(11) Uani 1 1 d . . .
H26A H 1.2641 0.2266 0.3653 0.045 Uiso 1 1 calc R . .
C27 C 0.9726(3) 0.17236(12) 0.5254(2) 0.0317(10) Uani 1 1 d . . .
C28 C 0.8468(3) 0.19413(12) 0.4162(2) 0.0329(10) Uani 1 1 d . . .
C29 C 0.8176(3) 0.15918(13) 0.3820(3) 0.0482(13) Uani 1 1 d . . .
H29A H 0.8510 0.1522 0.3541 0.072 Uiso 1 1 calc R . .
H29B H 0.7575 0.1600 0.3474 0.072 Uiso 1 1 calc R . .
H29C H 0.8256 0.1432 0.4226 0.072 Uiso 1 1 calc R . .
C30 C 0.7960(3) 0.20677(14) 0.4610(3) 0.0465(13) Uani 1 1 d . . .
H30A H 0.8165 0.2289 0.4818 0.070 Uiso 1 1 calc R . .
H30B H 0.8036 0.1913 0.5024 0.070 Uiso 1 1 calc R . .
H30C H 0.7357 0.2081 0.4272 0.070 Uiso 1 1 calc R . .
C31 C 0.8418(3) 0.21966(13) 0.3540(3) 0.0456(13) Uani 1 1 d . . .
H31A H 0.8741 0.2112 0.3263 0.068 Uiso 1 1 calc R . .
H31B H 0.8656 0.2411 0.3776 0.068 Uiso 1 1 calc R . .
H31C H 0.7824 0.2228 0.3188 0.068 Uiso 1 1 calc R . .
C32 C 1.4588(3) 0.16104(12) 0.4955(2) 0.0346(10) Uani 1 1 d . . .
C33 C 1.4921(3) 0.19135(11) 0.3981(3) 0.0348(10) Uani 1 1 d . . .
C34 C 1.5502(3) 0.16367(13) 0.3899(3) 0.0508(13) Uani 1 1 d . . .
H34A H 1.5880 0.1555 0.4401 0.076 Uiso 1 1 calc R . .
H34B H 1.5840 0.1728 0.3643 0.076 Uiso 1 1 calc R . .
H34C H 1.5154 0.1452 0.3601 0.076 Uiso 1 1 calc R . .
C35 C 1.5439(4) 0.21970(14) 0.4507(4) 0.0643(17) Uani 1 1 d . . .
H35A H 1.5811 0.2104 0.4998 0.096 Uiso 1 1 calc R . .
H35B H 1.5053 0.2359 0.4576 0.096 Uiso 1 1 calc R . .
H35C H 1.5782 0.2308 0.4279 0.096 Uiso 1 1 calc R . .
C36 C 1.4316(3) 0.20490(14) 0.3192(3) 0.0543(14) Uani 1 1 d . . .
H36A H 1.3953 0.2223 0.3255 0.082 Uiso 1 1 calc R . .
H36B H 1.3963 0.1867 0.2888 0.082 Uiso 1 1 calc R . .
H36C H 1.4651 0.2142 0.2935 0.082 Uiso 1 1 calc R . .
C37 C 0.9600(3) 0.11564(11) 0.7136(3) 0.0374(11) Uani 1 1 d . . .
H37A H 0.9292 0.1370 0.7080 0.045 Uiso 1 1 calc R . .
H37B H 0.9745 0.1129 0.6695 0.045 Uiso 1 1 calc R . .
C38 C 0.8334(3) 0.08081(11) 0.6539(3) 0.0363(11) Uani 1 1 d . . .
C39 C 0.7998(3) 0.10154(12) 0.5893(3) 0.0407(12) Uani 1 1 d . . .
H39A H 0.8287 0.1213 0.5866 0.049 Uiso 1 1 calc R . .
C40 C 0.7226(4) 0.09246(14) 0.5284(3) 0.0512(13) Uani 1 1 d . . .
H40A H 0.7002 0.1061 0.4847 0.061 Uiso 1 1 calc R . .
C41 C 0.6788(4) 0.06332(14) 0.5324(3) 0.0600(16) Uani 1 1 d . . .
H41A H 0.6267 0.0575 0.4920 0.072 Uiso 1 1 calc R . .
C42 C 0.7138(4) 0.04278(14) 0.5977(3) 0.0566(15) Uani 1 1 d . . .
H42A H 0.6847 0.0231 0.6004 0.068 Uiso 1 1 calc R . .
C43 C 0.7908(3) 0.05099(11) 0.6584(3) 0.0399(11) Uani 1 1 d . . .
C44 C 0.8301(3) 0.02931(11) 0.7301(3) 0.0473(13) Uani 1 1 d . . .
H44A H 0.8926 0.0310 0.7500 0.057 Uiso 1 1 calc R . .
H44B H 0.8126 0.0384 0.7690 0.057 Uiso 1 1 calc R . .
C45 C 0.8603(3) -0.02890(12) 0.6952(3) 0.0481(13) Uani 1 1 d . . .
H45A H 0.8817 -0.0166 0.6623 0.058 Uiso 1 1 calc R . .
H45B H 0.8260 -0.0480 0.6661 0.058 Uiso 1 1 calc R . .
C46 C 0.9361(3) -0.04198(12) 0.7661(3) 0.0476(13) Uani 1 1 d . . .
H46A H 0.9645 -0.0227 0.7984 0.057 Uiso 1 1 calc R . .
H46B H 0.9138 -0.0564 0.7953 0.057 Uiso 1 1 calc R . .
C47 C 1.0000 -0.09650(17) 0.7500 0.0411(16) Uani 1 2 d S . .
C48 C 0.9246(3) -0.11510(12) 0.7371(3) 0.0418(12) Uani 1 1 d . . .
H48A H 0.8736 -0.1036 0.7286 0.050 Uiso 1 1 calc R . .
C49 C 0.9252(3) -0.15021(12) 0.7366(3) 0.0437(12) Uani 1 1 d . . .
H49A H 0.8741 -0.1619 0.7272 0.052 Uiso 1 1 calc R . .
C50 C 1.0000 -0.16854(18) 0.7500 0.0445(18) Uani 1 2 d S . .
H50A H 1.0000 -0.1922 0.7500 0.053 Uiso 1 2 calc SR . .
C51 C 0.7403(3) -0.01786(12) 0.7345(3) 0.0397(11) Uani 1 1 d . . .
C52 C 0.6595(3) -0.06946(12) 0.7342(3) 0.0406(12) Uani 1 1 d . . .
C53 C 0.6694(4) -0.10547(13) 0.7106(4) 0.0679(18) Uani 1 1 d . . .
H53A H 0.6591 -0.1058 0.6570 0.102 Uiso 1 1 calc R . .
H53B H 0.6285 -0.1201 0.7188 0.102 Uiso 1 1 calc R . .
H53C H 0.7270 -0.1134 0.7410 0.102 Uiso 1 1 calc R . .
C54 C 0.6757(4) -0.06818(18) 0.8190(3) 0.075(2) Uani 1 1 d . . .
H54A H 0.6685 -0.0452 0.8329 0.113 Uiso 1 1 calc R . .
H54B H 0.7335 -0.0757 0.8499 0.113 Uiso 1 1 calc R . .
H54C H 0.6352 -0.0828 0.8279 0.113 Uiso 1 1 calc R . .
C55 C 0.5733(3) -0.05462(15) 0.6825(3) 0.0630(16) Uani 1 1 d . . .
H55A H 0.5686 -0.0319 0.6993 0.094 Uiso 1 1 calc R . .
H55B H 0.5278 -0.0685 0.6848 0.094 Uiso 1 1 calc R . .
H55C H 0.5686 -0.0540 0.6304 0.094 Uiso 1 1 calc R . .
C56 C 1.1711(9) 0.0751(5) 0.5043(10) 0.103(5) Uani 0.50 1 d PDU . .
H56A H 1.1851 0.0871 0.4669 0.155 Uiso 0.50 1 calc PR . .
H56B H 1.1936 0.0523 0.5100 0.155 Uiso 0.50 1 calc PR . .
H56C H 1.1963 0.0866 0.5530 0.155 Uiso 0.50 1 calc PR . .
C57 C 1.0748(10) 0.0737(5) 0.4778(9) 0.232(17) Uani 0.50 1 d PDU . .
H57A H 1.0518 0.0967 0.4717 0.279 Uiso 0.50 1 calc PR . .
H57B H 1.0491 0.0624 0.4281 0.279 Uiso 0.50 1 calc PR . .
C58 C 1.0520(10) 0.0549(3) 0.5353(9) 0.137(8) Uani 0.50 1 d PDU . .
H58A H 1.0738 0.0662 0.5850 0.164 Uiso 0.50 1 calc PR . .
H58B H 1.0727 0.0315 0.5419 0.164 Uiso 0.50 1 calc PR . .
C59 C 0.9551(9) 0.0566(4) 0.4954(9) 0.141(9) Uani 0.50 1 d PDU . .
H59A H 0.9337 0.0795 0.4966 0.170 Uiso 0.50 1 calc PR . .
H59B H 0.9339 0.0488 0.4425 0.170 Uiso 0.50 1 calc PR . .
C60 C 0.9320(12) 0.0326(4) 0.5453(10) 0.193(14) Uani 0.50 1 d PDU . .
H60A H 0.9083 0.0444 0.5771 0.232 Uiso 0.50 1 calc PR . .
H60B H 0.9812 0.0189 0.5778 0.232 Uiso 0.50 1 calc PR . .
C61 C 0.8648(17) 0.0116(7) 0.4837(15) 0.44(3) Uani 0.50 1 d PDU . .
H61A H 0.8400 -0.0044 0.5071 0.658 Uiso 0.50 1 calc PR . .
H61B H 0.8912 -0.0005 0.4550 0.658 Uiso 0.50 1 calc PR . .
H61C H 0.8202 0.0263 0.4495 0.658 Uiso 0.50 1 calc PR . .

loop_
_atom_site_aniso_label
_atom_site_aniso_U_11
_atom_site_aniso_U_22
_atom_site_aniso_U_33
_atom_site_aniso_U_23
_atom_site_aniso_U_13
_atom_site_aniso_U_12
O1 0.0260(16) 0.0463(19) 0.0246(14) 0.0048(13) 0.0052(13) 0.0084(14)
O2 0.049(2) 0.0408(19) 0.0412(18) 0.0134(15) 0.0281(16) 0.0056(15)
O3 0.0299(18) 0.066(2) 0.0428(18) 0.0186(17) 0.0161(15) -0.0080(16)
O4 0.0179(14) 0.0471(18) 0.0256(14) 0.0056(13) 0.0065(12) -0.0011(13)
O5 0.0274(19) 0.069(2) 0.0425(18) 0.0118(17) 0.0054(16) 0.0051(17)
O6 0.0226(15) 0.0464(19) 0.0357(16) 0.0131(14) 0.0155(13) 0.0021(13)
O7 0.0357(18) 0.0327(17) 0.0535(19) 0.0072(15) 0.0236(16) -0.0044(14)
O8 0.053(2) 0.041(2) 0.080(3) -0.0080(18) 0.042(2) -0.0010(17)
O9 0.046(2) 0.0293(18) 0.059(2) 0.0010(15) 0.0299(17) -0.0080(15)
N1 0.0229(19) 0.048(2) 0.0202(16) 0.0095(16) 0.0074(15) -0.0014(16)
N2 0.0198(18) 0.040(2) 0.0276(17) 0.0013(16) 0.0115(15) -0.0049(15)
N3 0.031(2) 0.042(2) 0.0336(19) 0.0130(17) 0.0167(17) 0.0073(17)
N4 0.048(2) 0.024(2) 0.077(3) 0.0015(19) 0.042(2) -0.0021(18)
N5 0.055(4) 0.028(3) 0.113(6) 0.000 0.064(4) 0.000
C1 0.029(2) 0.051(3) 0.025(2) 0.012(2) 0.0097(19) 0.004(2)
C2 0.029(2) 0.037(2) 0.024(2) 0.0069(18) 0.0139(18) -0.0012(19)
C3 0.030(2) 0.047(3) 0.028(2) 0.008(2) 0.011(2) -0.002(2)
C4 0.055(3) 0.041(3) 0.024(2) -0.003(2) 0.016(2) -0.005(2)
C5 0.064(4) 0.042(3) 0.040(3) 0.007(2) 0.032(3) 0.008(3)
C6 0.032(2) 0.046(3) 0.032(2) 0.011(2) 0.015(2) 0.010(2)
C7 0.028(2) 0.039(3) 0.024(2) 0.0063(19) 0.0140(18) -0.0010(19)
C8 0.026(2) 0.047(3) 0.025(2) 0.003(2) 0.0079(18) 0.001(2)
C9 0.018(2) 0.045(3) 0.0222(19) 0.0027(19) 0.0072(17) -0.0051(19)
C10 0.020(2) 0.036(2) 0.0243(19) 0.0019(18) 0.0077(17) -0.0078(18)
C11 0.021(2) 0.041(3) 0.027(2) 0.0007(19) 0.0091(18) -0.0018(19)
C12 0.025(2) 0.036(2) 0.035(2) 0.004(2) 0.0159(19) -0.0013(19)
C13 0.050(3) 0.043(3) 0.039(3) 0.017(2) 0.026(2) 0.015(2)
C14 0.052(3) 0.037(3) 0.044(3) 0.011(2) 0.028(2) 0.012(2)
C15 0.107(5) 0.055(4) 0.069(4) 0.022(3) 0.064(4) 0.026(3)
C16 0.160(7) 0.049(4) 0.105(5) 0.019(4) 0.101(6) 0.032(4)
C17 0.139(7) 0.040(3) 0.098(5) 0.021(3) 0.084(5) 0.025(4)
C18 0.083(4) 0.039(3) 0.066(3) 0.025(3) 0.049(3) 0.017(3)
C19 0.043(3) 0.044(3) 0.045(3) 0.015(2) 0.027(2) 0.013(2)
C20 0.035(3) 0.044(3) 0.037(2) 0.018(2) 0.018(2) 0.008(2)
C21 0.023(2) 0.045(3) 0.0148(18) -0.0040(18) 0.0029(17) -0.0092(19)
C22 0.027(2) 0.050(3) 0.024(2) 0.003(2) 0.0019(19) -0.001(2)
C23 0.039(3) 0.059(3) 0.037(3) 0.016(3) -0.002(2) 0.003(3)
C24 0.062(4) 0.057(4) 0.029(2) 0.012(2) -0.005(3) -0.016(3)
C25 0.056(4) 0.059(3) 0.026(2) -0.004(2) 0.009(2) -0.028(3)
C26 0.039(3) 0.049(3) 0.027(2) -0.004(2) 0.015(2) -0.013(2)
C27 0.032(2) 0.044(3) 0.0201(19) -0.0005(19) 0.0119(19) -0.006(2)
C28 0.016(2) 0.053(3) 0.024(2) -0.004(2) 0.0028(17) 0.002(2)
C29 0.043(3) 0.054(3) 0.038(3) -0.011(2) 0.007(2) -0.006(2)
C30 0.027(3) 0.060(3) 0.052(3) -0.011(3) 0.015(2) 0.001(2)
C31 0.034(3) 0.060(3) 0.033(2) 0.004(2) 0.004(2) 0.010(2)
C32 0.029(3) 0.041(3) 0.034(2) 0.010(2) 0.013(2) 0.007(2)
C33 0.031(2) 0.039(3) 0.042(2) 0.001(2) 0.023(2) -0.006(2)
C34 0.039(3) 0.056(3) 0.068(3) -0.005(3) 0.033(3) 0.000(2)
C35 0.061(4) 0.052(3) 0.086(4) -0.016(3) 0.035(3) -0.019(3)
C36 0.056(3) 0.062(4) 0.059(3) 0.023(3) 0.038(3) 0.007(3)
C37 0.039(3) 0.025(2) 0.061(3) 0.003(2) 0.034(2) 0.0019(19)
C38 0.035(3) 0.033(3) 0.049(3) -0.005(2) 0.025(2) -0.001(2)
C39 0.048(3) 0.033(3) 0.049(3) -0.002(2) 0.028(3) -0.001(2)
C40 0.061(4) 0.049(3) 0.049(3) -0.001(3) 0.029(3) 0.002(3)
C41 0.064(4) 0.054(4) 0.049(3) -0.009(3) 0.010(3) -0.013(3)
C42 0.058(4) 0.040(3) 0.069(4) -0.007(3) 0.024(3) -0.013(3)
C43 0.044(3) 0.029(3) 0.056(3) 0.001(2) 0.030(3) -0.001(2)
C44 0.042(3) 0.029(3) 0.075(4) -0.001(2) 0.029(3) -0.004(2)
C45 0.059(3) 0.034(3) 0.073(4) 0.005(3) 0.050(3) -0.003(2)
C46 0.051(3) 0.037(3) 0.074(4) 0.001(3) 0.045(3) 0.002(2)
C47 0.051(4) 0.032(4) 0.047(4) 0.000 0.027(4) 0.000
C48 0.040(3) 0.043(3) 0.045(3) 0.004(2) 0.020(2) -0.001(2)
C49 0.053(3) 0.042(3) 0.031(2) 0.002(2) 0.012(2) -0.013(2)
C50 0.071(5) 0.034(4) 0.021(3) 0.000 0.011(3) 0.000
C51 0.042(3) 0.033(3) 0.051(3) 0.003(2) 0.026(2) 0.001(2)
C52 0.029(2) 0.043(3) 0.045(3) 0.011(2) 0.011(2) -0.010(2)
C53 0.046(3) 0.043(3) 0.096(5) 0.010(3) 0.010(3) -0.008(3)
C54 0.069(4) 0.102(5) 0.057(4) 0.027(4) 0.027(3) -0.012(4)
C55 0.043(3) 0.070(4) 0.065(4) 0.008(3) 0.011(3) 0.001(3)
C56 0.079(11) 0.125(14) 0.103(12) -0.040(11) 0.036(10) -0.022(10)
C57 0.38(4) 0.23(3) 0.116(16) -0.137(18) 0.14(2) -0.20(3)
C58 0.26(3) 0.038(8) 0.178(19) -0.030(10) 0.15(2) -0.031(12)
C59 0.149(19) 0.158(19) 0.17(2) -0.101(16) 0.114(18) -0.046(15)
C60 0.18(2) 0.148(19) 0.34(4) -0.15(2) 0.20(3) -0.038(16)
C61 0.30(5) 0.82(8) 0.13(2) 0.01(4) 0.02(3) 0.33(5)

loop_
_atom_type_symbol
_atom_type_description
_atom_type_scat_dispersion_real
_atom_type_scat_dispersion_imag
_atom_type_scat_source
C C 0.0033 0.0016 'International Tables Vol C Tables 4.2.6.8 and 6.1.1.4'
H H 0.0000 0.0000 'International Tables Vol C Tables 4.2.6.8 and 6.1.1.4'
N N 0.0061 0.0033 'International Tables Vol C Tables 4.2.6.8 and 6.1.1.4'
O O 0.0106 0.0060 'International Tables Vol C Tables 4.2.6.8 and 6.1.1.4'

loop_
_geom_angle_atom_site_label_1
_geom_angle_atom_site_label_2
_geom_angle_atom_site_label_3
_geom_angle
_geom_angle_site_symmetry_1
_geom_angle_site_symmetry_3
_geom_angle_publ_flag
C2 O1 C1 118.3(3) . . ?
C19 O2 C20 118.5(3) . . ?
C27 O4 C28 119.5(3) . . ?
C32 O6 C33 120.3(3) . . ?
C38 O7 C37 118.0(3) . . ?
C51 O9 C52 120.3(4) . . ?
C27 N1 C8 119.8(4) . . ?
C27 N1 C9 123.4(3) . . ?
C8 N1 C9 116.7(3) . . ?
C21 N2 C10 120.8(3) . . ?
C21 N2 C11 119.5(3) . . ?
C10 N2 C11 115.5(3) . . ?
C32 N3 C13 118.1(4) . . ?
C32 N3 C12 123.6(3) . . ?
C13 N3 C12 117.2(4) . . ?
C51 N4 C44 119.5(4) . . ?
C51 N4 C45 122.7(4) . . ?
C44 N4 C45 117.5(4) . . ?
C47 N5 C46 121.3(3) . 2_756 ?
C47 N5 C46 121.3(3) . . ?
C46 N5 C46 117.5(5) 2_756 . ?
O1 C1 C20 107.4(3) . . ?
O1 C2 C3 124.0(4) . . ?
O1 C2 C7 115.0(4) . . ?
C3 C2 C7 120.9(4) . . ?
C4 C3 C2 119.0(4) . . ?
C5 C4 C3 121.1(4) . . ?
C4 C5 C6 119.2(5) . . ?
C7 C6 C5 121.2(4) . . ?
C6 C7 C2 118.5(4) . . ?
C6 C7 C8 122.4(4) . . ?
C2 C7 C8 119.0(4) . . ?
N1 C8 C7 112.7(4) . . ?
N1 C9 C10 111.5(3) . . ?
N2 C10 C9 114.6(3) . . ?
N2 C11 C12 113.5(3) . . ?
N3 C12 C11 110.5(3) . . ?
N3 C13 C14 115.4(4) . . ?
C15 C14 C19 117.7(5) . . ?
C15 C14 C13 123.5(4) . . ?
C19 C14 C13 118.8(4) . . ?
C14 C15 C16 121.9(5) . . ?
C17 C16 C15 118.0(6) . . ?
C16 C17 C18 122.6(5) . . ?
C19 C18 C17 118.3(5) . . ?
O2 C19 C18 124.7(4) . . ?
O2 C19 C14 113.8(4) . . ?
C18 C19 C14 121.5(5) . . ?
O2 C20 C1 106.5(4) . . ?
N2 C21 C26 120.1(4) . . ?
N2 C21 C22 122.2(4) . . ?
C26 C21 C22 117.6(4) . . ?
C23 C22 C21 120.0(5) . . ?
C24 C23 C22 121.9(5) . . ?
C23 C24 C25 118.7(5) . . ?
C26 C25 C24 120.2(5) . . ?
C25 C26 C21 121.5(5) . . ?
O3 C27 O4 125.6(4) . . ?
O3 C27 N1 124.1(4) . . ?
O4 C27 N1 110.3(4) . . ?
O4 C28 C29 110.8(4) . . ?
O4 C28 C30 110.6(3) . . ?
C29 C28 C30 112.1(4) . . ?
O4 C28 C31 101.2(3) . . ?
C29 C28 C31 111.0(4) . . ?
C30 C28 C31 110.7(4) . . ?
O5 C32 N3 124.8(4) . . ?
O5 C32 O6 124.7(4) . . ?
N3 C32 O6 110.4(4) . . ?
O6 C33 C35 110.7(4) . . ?
O6 C33 C34 110.5(4) . . ?
C35 C33 C34 111.6(4) . . ?
O6 C33 C36 101.4(3) . . ?
C35 C33 C36 111.5(4) . . ?
C34 C33 C36 110.6(4) . . ?
O7 C37 C37 107.5(3) . 2_756 ?
O7 C38 C39 124.2(4) . . ?
O7 C38 C43 115.1(4) . . ?
C39 C38 C43 120.7(5) . . ?
C38 C39 C40 119.4(5) . . ?
C41 C40 C39 120.7(5) . . ?
C40 C41 C42 119.0(5) . . ?
C43 C42 C41 121.5(5) . . ?
C42 C43 C38 118.8(5) . . ?
C42 C43 C44 122.7(4) . . ?
C38 C43 C44 118.6(4) . . ?
N4 C44 C43 114.2(4) . . ?
N4 C45 C46 110.3(4) . . ?
N5 C46 C45 114.9(4) . . ?
N5 C47 C48 121.4(3) . . ?
N5 C47 C48 121.4(3) . 2_756 ?
C48 C47 C48 117.2(6) . 2_756 ?
C49 C48 C47 120.9(5) . . ?
C48 C49 C50 121.7(5) . . ?
C49 C50 C49 117.5(6) 2_756 . ?
O8 C51 O9 125.3(4) . . ?
O8 C51 N4 123.5(4) . . ?
O9 C51 N4 111.1(4) . . ?
O9 C52 C55 110.8(4) . . ?
O9 C52 C53 101.7(4) . . ?
C55 C52 C53 111.4(4) . . ?
O9 C52 C54 109.2(4) . . ?
C55 C52 C54 112.7(5) . . ?
C53 C52 C54 110.6(5) . . ?
C58 C57 C56 110.0(13) . . ?
C57 C58 C59 99.4(6) . . ?
C60 C59 C58 99.5(6) . . ?
C59 C60 C61 99.4(6) . . ?

loop_
_geom_bond_atom_site_label_1
_geom_bond_atom_site_label_2
_geom_bond_distance
_geom_bond_site_symmetry_2
_geom_bond_publ_flag
O1 C2 1.371(5) . ?
O1 C1 1.430(5) . ?
O2 C19 1.367(6) . ?
O2 C20 1.442(5) . ?
O3 C27 1.211(5) . ?
O4 C27 1.352(5) . ?
O4 C28 1.472(5) . ?
O5 C32 1.206(5) . ?
O6 C32 1.358(5) . ?
O6 C33 1.468(5) . ?
O7 C38 1.366(5) . ?
O7 C37 1.434(5) . ?
O8 C51 1.219(5) . ?
O9 C51 1.350(5) . ?
O9 C52 1.468(5) . ?
N1 C27 1.357(5) . ?
N1 C8 1.459(5) . ?
N1 C9 1.463(5) . ?
N2 C21 1.399(5) . ?
N2 C10 1.455(5) . ?
N2 C11 1.457(5) . ?
N3 C32 1.357(5) . ?
N3 C13 1.463(5) . ?
N3 C12 1.464(5) . ?
N4 C51 1.352(6) . ?
N4 C44 1.448(6) . ?
N4 C45 1.466(6) . ?
N5 C47 1.388(8) . ?
N5 C46 1.451(5) 2_756 ?
N5 C46 1.451(5) . ?
C1 C20 1.494(6) . ?
C2 C3 1.388(6) . ?
C2 C7 1.404(6) . ?
C3 C4 1.388(6) . ?
C4 C5 1.380(7) . ?
C5 C6 1.394(6) . ?
C6 C7 1.380(6) . ?
C7 C8 1.520(6) . ?
C9 C10 1.523(6) . ?
C11 C12 1.526(6) . ?
C13 C14 1.492(6) . ?
C14 C15 1.373(7) . ?
C14 C19 1.408(6) . ?
C15 C16 1.400(8) . ?
C16 C17 1.364(8) . ?
C17 C18 1.383(8) . ?
C18 C19 1.377(7) . ?
C21 C26 1.399(6) . ?
C21 C22 1.399(6) . ?
C22 C23 1.377(6) . ?
C23 C24 1.373(8) . ?
C24 C25 1.390(8) . ?
C25 C26 1.373(7) . ?
C28 C29 1.513(6) . ?
C28 C30 1.521(6) . ?
C28 C31 1.526(6) . ?
C33 C35 1.513(7) . ?
C33 C34 1.517(6) . ?
C33 C36 1.524(7) . ?
C37 C37 1.490(9) 2_756 ?
C38 C39 1.387(7) . ?
C38 C43 1.397(6) . ?
C39 C40 1.393(7) . ?
C40 C41 1.383(7) . ?
C41 C42 1.393(8) . ?
C42 C43 1.380(7) . ?
C43 C44 1.511(7) . ?
C45 C46 1.521(7) . ?
C47 C48 1.403(6) . ?
C47 C48 1.403(6) 2_756 ?
C48 C49 1.379(7) . ?
C49 C50 1.388(6) . ?
C50 C49 1.388(6) 2_756 ?
C52 C55 1.504(7) . ?
C52 C53 1.514(7) . ?
C52 C54 1.521(7) . ?
C56 C57 1.499(4) . ?
C57 C58 1.497(4) . ?
C58 C59 1.502(5) . ?
C59 C60 1.499(4) . ?
C60 C61 1.502(5) . ?
